data_4066008
loop_
_publ_author_name
'Ma, Guibin'
'Ferguson, Michael J.'
'McDonald, Robert'
'Cavell, Ronald G.'

_publ_section_title
;
 Rare, Hexatomic, Boat-Shaped, Cross-Linked
 Bis(iminodiphenylphosphorano)methanediide Pincer Carbon Bridged
 Photoluminescent Copper Clusters Capped with Methyl or Halide Bridges
;
_journal_issue 19
_journal_name_full Organometallics
_journal_page_first 4251
_journal_paper_doi 10.1021/om1002478
_journal_volume 29
_journal_year 2010
_chemical_formula_moiety 'C62 H76 Cu6 I2 N4 P4 Si4, 0.5(C4 H10 O)'
_chemical_formula_sum 'C64 H81 Cu6 I2 N4 O0.5 P4 Si4'
_chemical_formula_weight 1785.61
_chemical_name_systematic
; 
 ? 
;
_space_group_IT_number 14
_symmetry_cell_setting monoclinic
_symmetry_space_group_name_Hall '-P 2yn'
_symmetry_space_group_name_H-M 'P 1 21/n 1'
_atom_sites_solution_hydrogens geom
_atom_sites_solution_primary direct
_atom_sites_solution_secondary difmap
_audit_creation_method SHELXL-97
_cell_angle_alpha 90.00
_cell_angle_beta 99.6880(10)
_cell_angle_gamma 90.00
_cell_formula_units_Z 4
_cell_length_a 14.6629(8)
_cell_length_b 23.1444(12)
_cell_length_c 21.4145(11)
_cell_measurement_reflns_used 9677
_cell_measurement_temperature 173(2)
_cell_measurement_theta_max 27.36
_cell_measurement_theta_min 2.25
_cell_volume 7163.7(7)
_computing_cell_refinement 'Bruker SAINT'
_computing_data_collection 'Bruker APEX2'
_computing_data_reduction 'Bruker SAINT'
_computing_molecular_graphics 'Bruker SHELXTL'
_computing_publication_material 'Bruker SHELXTL'
_computing_structure_refinement 'SHELXL-97 (Sheldrick, 2008)'
_computing_structure_solution 'SHELXS-97 (Sheldrick, 2008)'
_diffrn_ambient_temperature 173(2)
_diffrn_measured_fraction_theta_full 0.995
_diffrn_measured_fraction_theta_max 0.995
_diffrn_measurement_device_type 'Bruker APEX-II CCD'
_diffrn_measurement_method '\w scans'
_diffrn_radiation_monochromator graphite
_diffrn_radiation_source 'fine-focus sealed tube'
_diffrn_radiation_type MoK\a
_diffrn_radiation_wavelength 0.71073
_diffrn_reflns_av_R_equivalents 0.0238
_diffrn_reflns_av_sigmaI/netI 0.0198
_diffrn_reflns_limit_h_max 19
_diffrn_reflns_limit_h_min -19
_diffrn_reflns_limit_k_max 29
_diffrn_reflns_limit_k_min -30
_diffrn_reflns_limit_l_max 27
_diffrn_reflns_limit_l_min -27
_diffrn_reflns_number 62625
_diffrn_reflns_theta_full 27.53
_diffrn_reflns_theta_max 27.53
_diffrn_reflns_theta_min 1.57
_exptl_absorpt_coefficient_mu 2.809
_exptl_absorpt_correction_T_max 0.4981
_exptl_absorpt_correction_T_min 0.4263
_exptl_absorpt_correction_type multi-scan
_exptl_absorpt_process_details 'SADABS (Sheldrick, 2008)'
_exptl_crystal_colour orange
_exptl_crystal_density_diffrn 1.656
_exptl_crystal_density_method 'not measured'
_exptl_crystal_description fragment
_exptl_crystal_F_000 3572
_exptl_crystal_size_max 0.33
_exptl_crystal_size_mid 0.31
_exptl_crystal_size_min 0.25
_refine_diff_density_max 3.480
_refine_diff_density_min -2.196
_refine_diff_density_rms 0.116
_refine_ls_extinction_method none
_refine_ls_goodness_of_fit_ref 1.025
_refine_ls_hydrogen_treatment constr
_refine_ls_matrix_type full
_refine_ls_number_parameters 758
_refine_ls_number_reflns 16410
_refine_ls_number_restraints 7
_refine_ls_restrained_S_all 1.025
_refine_ls_R_factor_all 0.0591
_refine_ls_R_factor_gt 0.0485
_refine_ls_shift/su_max 0.001
_refine_ls_shift/su_mean 0.000
_refine_ls_structure_factor_coef Fsqd
_refine_ls_weighting_details 'calc w=1/[\s^2^(Fo^2^)+(0.0608P)^2^+26.9806P] where P=(Fo^2^+2Fc^2^)/3'
_refine_ls_weighting_scheme calc
_refine_ls_wR_factor_gt 0.1230
_refine_ls_wR_factor_ref 0.1331
_reflns_number_gt 13756
_reflns_number_total 16410
_reflns_threshold_expression I>2\s(I)
_cod_data_source_file om1002478_si_002.cif
_cod_data_source_block 4
_cod_depositor_comments
;
The following automatic conversions were performed:

'_symmetry_cell_setting' value 'Monoclinic' changed to 'monoclinic'
according to /home/saulius/struct/CIF-dictionaries/cif_core.dic
dictionary named 'cif_core.dic' version 2.4.1 from 2010-06-29.

Automatic conversion script
Id: cif_fix_values 1715 2011-07-08 13:25:40Z adriana 
;
_cod_original_sg_symbol_H-M 'P 21/n'
_cod_database_code 4066008

loop_
_symmetry_equiv_pos_as_xyz
'x, y, z'
'-x+1/2, y+1/2, -z+1/2'
'-x, -y, -z'
'x-1/2, -y-1/2, z-1/2'

loop_
_atom_site_label
_atom_site_type_symbol
_atom_site_fract_x
_atom_site_fract_y
_atom_site_fract_z
_atom_site_U_iso_or_equiv
_atom_site_adp_type
_atom_site_occupancy
_atom_site_symmetry_multiplicity
_atom_site_calc_flag
_atom_site_refinement_flags
_atom_site_disorder_assembly
_atom_site_disorder_group
I1 I 0.69756(3) 0.30200(2) 0.313699(18) 0.07078(14) Uani 1 1 d . . .
I2 I 0.43739(4) 0.205962(16) 0.351122(17) 0.07126(15) Uani 1 1 d . . .
Cu1 Cu 0.55130(4) 0.35575(3) 0.29792(3) 0.04360(14) Uani 1 1 d . . .
Cu2 Cu 0.46041(3) 0.352957(19) 0.17743(2) 0.02608(10) Uani 1 1 d . . .
Cu3 Cu 0.41412(3) 0.245889(19) 0.15128(2) 0.02530(10) Uani 1 1 d . . .
Cu4 Cu 0.49130(5) 0.18298(2) 0.25145(3) 0.04407(15) Uani 1 1 d . . .
Cu5 Cu 0.58578(4) 0.27219(2) 0.21963(2) 0.03658(12) Uani 1 1 d . . .
Cu6 Cu 0.41250(4) 0.28309(2) 0.26984(2) 0.03347(12) Uani 1 1 d . . .
P1 P 0.36224(7) 0.41016(4) 0.27225(5) 0.0292(2) Uani 1 1 d . . .
P2 P 0.25815(7) 0.31708(5) 0.17811(5) 0.0364(2) Uani 1 1 d . . .
P3 P 0.56769(7) 0.16737(5) 0.13085(5) 0.0331(2) Uani 1 1 d . . .
P4 P 0.56661(7) 0.29903(5) 0.08838(5) 0.0319(2) Uani 1 1 d . . .
Si1 Si 0.49488(11) 0.43545(6) 0.39436(6) 0.0490(3) Uani 1 1 d . . .
Si2 Si 0.22344(11) 0.19323(8) 0.12736(9) 0.0659(5) Uani 1 1 d . . .
Si3 Si 0.58833(12) 0.07315(6) 0.23240(7) 0.0544(4) Uani 1 1 d . . .
Si4 Si 0.58965(12) 0.42933(7) 0.11824(8) 0.0578(4) Uani 1 1 d . . .
N1 N 0.4606(3) 0.40934(16) 0.31804(17) 0.0375(8) Uani 1 1 d . . .
N2 N 0.2872(2) 0.25245(17) 0.16092(19) 0.0381(8) Uani 1 1 d . . .
N3 N 0.5469(3) 0.13594(15) 0.19426(17) 0.0363(8) Uani 1 1 d . . .
N4 N 0.5585(3) 0.35736(16) 0.12817(18) 0.0365(8) Uani 1 1 d . . .
C10 C 0.3550(3) 0.35095(16) 0.22147(17) 0.0259(7) Uani 1 1 d . . .
C11 C 0.2707(3) 0.4122(2) 0.3202(2) 0.0392(10) Uani 1 1 d . . .
C12 C 0.2643(4) 0.3667(2) 0.3606(2) 0.0425(10) Uani 1 1 d . . .
H12 H 0.3034 0.3339 0.3604 0.051 Uiso 1 1 calc R . .
C13 C 0.2001(4) 0.3689(3) 0.4019(3) 0.0617(15) Uani 1 1 d . . .
H13 H 0.1962 0.3376 0.4301 0.074 Uiso 1 1 calc R . .
C14 C 0.1428(6) 0.4153(4) 0.4025(3) 0.086(3) Uani 1 1 d . . .
H14 H 0.1003 0.4167 0.4314 0.103 Uiso 1 1 calc R . .
C15 C 0.1473(6) 0.4588(4) 0.3619(4) 0.098(3) Uani 1 1 d . . .
H15 H 0.1059 0.4905 0.3612 0.118 Uiso 1 1 calc R . .
C16 C 0.2113(5) 0.4587(3) 0.3207(3) 0.0688(19) Uani 1 1 d . . .
H16 H 0.2143 0.4905 0.2930 0.083 Uiso 1 1 calc R . .
C17 C 0.6176(5) 0.4579(3) 0.4010(3) 0.0752(19) Uani 1 1 d . . .
H17A H 0.6548 0.4250 0.3913 0.113 Uiso 1 1 calc R . .
H17B H 0.6404 0.4713 0.4442 0.113 Uiso 1 1 calc R . .
H17C H 0.6224 0.4893 0.3710 0.113 Uiso 1 1 calc R . .
C18 C 0.4246(6) 0.4988(3) 0.4132(3) 0.078(2) Uani 1 1 d . . .
H18A H 0.4273 0.5295 0.3821 0.117 Uiso 1 1 calc R . .
H18B H 0.4495 0.5132 0.4557 0.117 Uiso 1 1 calc R . .
H18C H 0.3601 0.4868 0.4117 0.117 Uiso 1 1 calc R . .
C19 C 0.4892(4) 0.3771(3) 0.4539(2) 0.0602(15) Uani 1 1 d . . .
H19A H 0.5260 0.3439 0.4443 0.090 Uiso 1 1 calc R . .
H19B H 0.4248 0.3652 0.4523 0.090 Uiso 1 1 calc R . .
H19C H 0.5140 0.3917 0.4964 0.090 Uiso 1 1 calc R . .
C20 C 0.5398(3) 0.24062(18) 0.13402(18) 0.0290(8) Uani 1 1 d . . .
C21 C 0.3485(4) 0.47862(18) 0.2294(2) 0.0420(10) Uani 1 1 d . . .
C22 C 0.2704(5) 0.4899(3) 0.1846(3) 0.0596(15) Uani 1 1 d . . .
H22 H 0.2238 0.4612 0.1751 0.072 Uiso 1 1 calc R . .
C23 C 0.2597(6) 0.5428(3) 0.1535(4) 0.083(2) Uani 1 1 d . . .
H23 H 0.2055 0.5501 0.1234 0.100 Uiso 1 1 calc R . .
C24 C 0.3255(8) 0.5841(3) 0.1657(4) 0.096(3) Uani 1 1 d . . .
H24 H 0.3178 0.6200 0.1438 0.115 Uiso 1 1 calc R . .
C25 C 0.4036(7) 0.5741(3) 0.2097(4) 0.087(3) Uani 1 1 d . . .
H25 H 0.4497 0.6032 0.2182 0.104 Uiso 1 1 calc R . .
C26 C 0.4159(5) 0.5214(2) 0.2420(3) 0.0590(15) Uani 1 1 d . . .
H26 H 0.4699 0.5148 0.2725 0.071 Uiso 1 1 calc R . .
C27 C 0.0974(5) 0.1924(4) 0.1345(5) 0.108(4) Uani 1 1 d . . .
H27A H 0.0667 0.2263 0.1131 0.162 Uiso 1 1 calc R . .
H27B H 0.0913 0.1932 0.1794 0.162 Uiso 1 1 calc R . .
H27C H 0.0685 0.1572 0.1148 0.162 Uiso 1 1 calc R . .
C28 C 0.2308(5) 0.1860(4) 0.0424(4) 0.088(2) Uani 1 1 d . . .
H28A H 0.2958 0.1866 0.0370 0.131 Uiso 1 1 calc R . .
H28B H 0.1979 0.2182 0.0188 0.131 Uiso 1 1 calc R . .
H28C H 0.2025 0.1494 0.0263 0.131 Uiso 1 1 calc R . .
C29 C 0.2745(6) 0.1275(3) 0.1695(5) 0.098(3) Uani 1 1 d . . .
H29A H 0.3406 0.1256 0.1673 0.147 Uiso 1 1 calc R . .
H29B H 0.2435 0.0930 0.1494 0.147 Uiso 1 1 calc R . .
H29C H 0.2661 0.1291 0.2139 0.147 Uiso 1 1 calc R . .
C31 C 0.1624(3) 0.3107(3) 0.2246(3) 0.0539(14) Uani 1 1 d . . .
C32 C 0.0923(4) 0.3507(4) 0.2201(4) 0.079(2) Uani 1 1 d . . .
H32 H 0.0929 0.3839 0.1941 0.094 Uiso 1 1 calc R . .
C33 C 0.0195(5) 0.3419(5) 0.2545(5) 0.099(3) Uani 1 1 d . . .
H33 H -0.0313 0.3679 0.2496 0.119 Uiso 1 1 calc R . .
C34 C 0.0217(6) 0.2957(5) 0.2949(5) 0.107(4) Uani 1 1 d . . .
H34 H -0.0260 0.2909 0.3195 0.129 Uiso 1 1 calc R . .
C35 C 0.0917(6) 0.2571(4) 0.2997(4) 0.096(3) Uani 1 1 d . . .
H35 H 0.0922 0.2248 0.3271 0.115 Uiso 1 1 calc R . .
C36 C 0.1630(5) 0.2643(3) 0.2651(3) 0.0659(17) Uani 1 1 d . . .
H36 H 0.2123 0.2372 0.2693 0.079 Uiso 1 1 calc R . .
C37 C 0.4914(6) 0.0419(3) 0.2690(3) 0.082(2) Uani 1 1 d . . .
H37A H 0.4695 0.0709 0.2963 0.122 Uiso 1 1 calc R . .
H37B H 0.5137 0.0079 0.2942 0.122 Uiso 1 1 calc R . .
H37C H 0.4405 0.0307 0.2355 0.122 Uiso 1 1 calc R . .
C38 C 0.6304(5) 0.0181(3) 0.1802(3) 0.073(2) Uani 1 1 d . . .
H38A H 0.6810 0.0345 0.1612 0.109 Uiso 1 1 calc R . .
H38B H 0.5796 0.0068 0.1466 0.109 Uiso 1 1 calc R . .
H38C H 0.6528 -0.0160 0.2053 0.109 Uiso 1 1 calc R . .
C39 C 0.6836(6) 0.0883(3) 0.2993(3) 0.100(3) Uani 1 1 d . . .
H39A H 0.7364 0.1048 0.2828 0.150 Uiso 1 1 calc R . .
H39B H 0.7025 0.0523 0.3218 0.150 Uiso 1 1 calc R . .
H39C H 0.6621 0.1158 0.3284 0.150 Uiso 1 1 calc R . .
C41 C 0.2104(4) 0.3513(3) 0.1049(2) 0.0579(14) Uani 1 1 d . . .
C42 C 0.2636(5) 0.3853(3) 0.0754(3) 0.0642(16) Uani 1 1 d . . .
H42 H 0.3237 0.3955 0.0965 0.077 Uiso 1 1 calc R . .
C43 C 0.2322(7) 0.4067(4) 0.0132(3) 0.097(3) Uani 1 1 d . . .
H43 H 0.2696 0.4323 -0.0063 0.117 Uiso 1 1 calc R . .
C44 C 0.1489(7) 0.3900(5) -0.0175(3) 0.114(4) Uani 1 1 d . . .
H44 H 0.1283 0.4025 -0.0598 0.136 Uiso 1 1 calc R . .
C45 C 0.0919(7) 0.3541(6) 0.0125(4) 0.132(4) Uani 1 1 d . . .
H45 H 0.0328 0.3426 -0.0093 0.158 Uiso 1 1 calc R . .
C46 C 0.1223(6) 0.3359(5) 0.0732(4) 0.105(3) Uani 1 1 d . . .
H46 H 0.0833 0.3126 0.0940 0.126 Uiso 1 1 calc R . .
C47 C 0.6792(6) 0.4416(4) 0.0677(5) 0.102(3) Uani 1 1 d . . .
H47A H 0.6572 0.4264 0.0251 0.153 Uiso 1 1 calc R . .
H47B H 0.7364 0.4218 0.0862 0.153 Uiso 1 1 calc R . .
H47C H 0.6911 0.4831 0.0651 0.153 Uiso 1 1 calc R . .
C48 C 0.4873(6) 0.4727(2) 0.0835(3) 0.075(2) Uani 1 1 d . . .
H48A H 0.4625 0.4581 0.0411 0.112 Uiso 1 1 calc R . .
H48B H 0.5055 0.5132 0.0804 0.112 Uiso 1 1 calc R . .
H48C H 0.4398 0.4698 0.1105 0.112 Uiso 1 1 calc R . .
C49 C 0.6351(6) 0.4589(3) 0.1998(4) 0.095(3) Uani 1 1 d . . .
H49A H 0.5889 0.4529 0.2274 0.142 Uiso 1 1 calc R . .
H49B H 0.6475 0.5004 0.1967 0.142 Uiso 1 1 calc R . .
H49C H 0.6924 0.4389 0.2176 0.142 Uiso 1 1 calc R . .
C51 C 0.4994(3) 0.1335(2) 0.0613(2) 0.0427(10) Uani 1 1 d . . .
C52 C 0.4456(5) 0.0881(2) 0.0667(3) 0.0664(17) Uani 1 1 d . . .
H52 H 0.4461 0.0713 0.1072 0.080 Uiso 1 1 calc R . .
C53 C 0.3886(6) 0.0650(3) 0.0144(4) 0.083(2) Uani 1 1 d . . .
H53 H 0.3523 0.0321 0.0203 0.100 Uiso 1 1 calc R . .
C54 C 0.3824(5) 0.0863(3) -0.0425(3) 0.077(2) Uani 1 1 d . . .
H54 H 0.3419 0.0697 -0.0772 0.093 Uiso 1 1 calc R . .
C55 C 0.4381(6) 0.1352(4) -0.0515(3) 0.082(2) Uani 1 1 d . . .
H55 H 0.4351 0.1518 -0.0924 0.099 Uiso 1 1 calc R . .
C56 C 0.4965(5) 0.1581(3) 0.0001(3) 0.0663(16) Uani 1 1 d . . .
H56 H 0.5346 0.1903 -0.0054 0.080 Uiso 1 1 calc R . .
C61 C 0.6872(3) 0.1532(2) 0.1236(3) 0.0517(13) Uani 1 1 d . . .
C62 C 0.7135(4) 0.1238(2) 0.0734(3) 0.0586(15) Uani 1 1 d . . .
H62 H 0.6682 0.1127 0.0384 0.070 Uiso 1 1 calc R . .
C63 C 0.8054(6) 0.1104(3) 0.0738(5) 0.091(3) Uani 1 1 d . . .
H63 H 0.8228 0.0905 0.0388 0.109 Uiso 1 1 calc R . .
C64 C 0.8706(5) 0.1252(3) 0.1232(6) 0.104(4) Uani 1 1 d . . .
H64 H 0.9331 0.1139 0.1242 0.125 Uiso 1 1 calc R . .
C65 C 0.8471(5) 0.1561(4) 0.1712(6) 0.127(4) Uani 1 1 d . . .
H65 H 0.8937 0.1681 0.2051 0.153 Uiso 1 1 calc R . .
C66 C 0.7549(4) 0.1710(4) 0.1718(5) 0.104(3) Uani 1 1 d . . .
H66 H 0.7391 0.1933 0.2057 0.125 Uiso 1 1 calc R . .
C71 C 0.6820(3) 0.2915(2) 0.0687(2) 0.0406(10) Uani 1 1 d . . .
C72 C 0.7566(4) 0.3014(4) 0.1148(3) 0.084(3) Uani 1 1 d . . .
H72 H 0.7473 0.3133 0.1557 0.101 Uiso 1 1 calc R . .
C73 C 0.8470(4) 0.2943(5) 0.1026(4) 0.106(3) Uani 1 1 d . . .
H73 H 0.8981 0.3018 0.1351 0.127 Uiso 1 1 calc R . .
C74 C 0.8618(4) 0.2770(4) 0.0453(4) 0.085(2) Uani 1 1 d . . .
H74 H 0.9232 0.2713 0.0376 0.102 Uiso 1 1 calc R . .
C75 C 0.7891(5) 0.2676(3) -0.0016(4) 0.0694(18) Uani 1 1 d . . .
H75 H 0.7996 0.2562 -0.0424 0.083 Uiso 1 1 calc R . .
C76 C 0.6986(4) 0.2748(2) 0.0097(3) 0.0480(12) Uani 1 1 d . . .
H76 H 0.6481 0.2681 -0.0235 0.058 Uiso 1 1 calc R . .
C81 C 0.4909(3) 0.3077(2) 0.0118(2) 0.0453(11) Uani 1 1 d . . .
C82 C 0.4065(4) 0.2835(4) 0.0008(3) 0.0704(18) Uani 1 1 d . . .
H82 H 0.3874 0.2599 0.0326 0.085 Uiso 1 1 calc R . .
C83 C 0.3460(6) 0.2920(5) -0.0564(3) 0.101(3) Uani 1 1 d . . .
H83 H 0.2873 0.2736 -0.0634 0.122 Uiso 1 1 calc R . .
C84 C 0.3709(6) 0.3261(4) -0.1014(4) 0.090(2) Uani 1 1 d . . .
H84 H 0.3312 0.3301 -0.1411 0.107 Uiso 1 1 calc R . .
C85 C 0.4506(7) 0.3544(3) -0.0908(3) 0.090(3) Uani 1 1 d . . .
H85 H 0.4657 0.3803 -0.1219 0.108 Uiso 1 1 calc R . .
C86 C 0.5130(6) 0.3464(3) -0.0341(3) 0.0742(19) Uani 1 1 d . . .
H86 H 0.5698 0.3670 -0.0268 0.089 Uiso 1 1 calc R . .
O1S O -0.0107(12) 0.4940(8) 0.0038(6) 0.101(3) Uiso 0.50 1 d PD A -1
C1S C -0.063(2) 0.4401(15) 0.0881(8) 0.176(8) Uiso 0.50 1 d PD A -1
H1SA H -0.1093 0.4123 0.0969 0.212 Uiso 0.50 1 calc PR A -1
H1SB H -0.0684 0.4759 0.1116 0.212 Uiso 0.50 1 calc PR A -1
H1SC H -0.0008 0.4238 0.1012 0.212 Uiso 0.50 1 calc PR A -1
C2S C -0.0779(11) 0.4532(7) 0.0168(6) 0.092(5) Uiso 0.50 1 d PD A -1
H2SA H -0.0724 0.4172 -0.0072 0.110 Uiso 0.50 1 calc PR A -1
H2SB H -0.1408 0.4691 0.0032 0.110 Uiso 0.50 1 calc PR A -1
C3S C -0.0174(13) 0.5032(9) -0.0627(6) 0.112(6) Uiso 0.50 1 d PD A -1
H3SA H -0.0755 0.5241 -0.0792 0.135 Uiso 0.50 1 calc PR A -1
H3SB H -0.0183 0.4657 -0.0849 0.135 Uiso 0.50 1 calc PR A -1
C4S C 0.066(2) 0.5391(16) -0.0744(10) 0.176(8) Uiso 0.50 1 d PD A -1
H4SA H 0.0624 0.5458 -0.1200 0.212 Uiso 0.50 1 calc PR A -1
H4SB H 0.1235 0.5181 -0.0583 0.212 Uiso 0.50 1 calc PR A -1
H4SC H 0.0666 0.5763 -0.0525 0.212 Uiso 0.50 1 calc PR A -1

loop_
_atom_site_aniso_label
_atom_site_aniso_U_11
_atom_site_aniso_U_22
_atom_site_aniso_U_33
_atom_site_aniso_U_23
_atom_site_aniso_U_13
_atom_site_aniso_U_12
I1 0.0469(2) 0.1055(3) 0.0502(2) -0.0334(2) -0.01997(16) 0.0288(2)
I2 0.1361(4) 0.0486(2) 0.03871(18) 0.01820(14) 0.0426(2) 0.0372(2)
Cu1 0.0399(3) 0.0511(3) 0.0370(3) -0.0158(2) -0.0016(2) 0.0082(2)
Cu2 0.0307(2) 0.0236(2) 0.0255(2) -0.00200(16) 0.00916(18) -0.00293(17)
Cu3 0.0256(2) 0.0239(2) 0.0271(2) -0.00354(17) 0.00658(17) -0.00215(16)
Cu4 0.0678(4) 0.0337(3) 0.0342(3) 0.0027(2) 0.0183(3) 0.0158(3)
Cu5 0.0366(3) 0.0439(3) 0.0271(2) -0.0087(2) -0.0007(2) 0.0070(2)
Cu6 0.0445(3) 0.0279(2) 0.0294(2) 0.00386(18) 0.0104(2) 0.0076(2)
P1 0.0394(5) 0.0248(5) 0.0248(4) -0.0008(4) 0.0093(4) 0.0060(4)
P2 0.0267(5) 0.0479(6) 0.0338(5) -0.0091(5) 0.0025(4) 0.0028(4)
P3 0.0319(5) 0.0354(5) 0.0322(5) -0.0102(4) 0.0057(4) 0.0064(4)
P4 0.0273(5) 0.0434(6) 0.0267(5) -0.0018(4) 0.0095(4) -0.0009(4)
Si1 0.0616(9) 0.0465(7) 0.0356(6) -0.0198(6) -0.0015(6) 0.0059(6)
Si2 0.0422(8) 0.0785(11) 0.0827(12) -0.0461(10) 0.0268(8) -0.0340(8)
Si3 0.0819(11) 0.0351(7) 0.0390(7) -0.0094(5) -0.0104(7) 0.0249(7)
Si4 0.0682(10) 0.0520(8) 0.0574(9) 0.0011(7) 0.0230(8) -0.0277(7)
N1 0.045(2) 0.0355(18) 0.0314(17) -0.0116(14) 0.0033(15) 0.0045(15)
N2 0.0248(17) 0.044(2) 0.047(2) -0.0180(17) 0.0113(15) -0.0098(14)
N3 0.042(2) 0.0316(17) 0.0343(18) -0.0041(14) 0.0028(15) 0.0110(15)
N4 0.0364(19) 0.0374(19) 0.0399(19) 0.0027(15) 0.0181(15) -0.0037(15)
C10 0.0274(18) 0.0278(18) 0.0229(16) -0.0016(14) 0.0059(14) 0.0012(14)
C11 0.051(3) 0.041(2) 0.029(2) 0.0004(17) 0.0149(18) 0.0124(19)
C12 0.052(3) 0.045(2) 0.033(2) 0.0023(18) 0.016(2) 0.009(2)
C13 0.076(4) 0.073(4) 0.045(3) 0.012(3) 0.033(3) 0.012(3)
C14 0.097(5) 0.111(6) 0.066(4) 0.025(4) 0.058(4) 0.046(5)
C15 0.126(7) 0.109(6) 0.079(5) 0.034(4) 0.072(5) 0.076(5)
C16 0.094(5) 0.067(4) 0.056(3) 0.020(3) 0.045(3) 0.046(3)
C17 0.075(4) 0.077(4) 0.069(4) -0.038(3) -0.003(3) -0.018(3)
C18 0.115(6) 0.066(4) 0.049(3) -0.031(3) 0.001(3) 0.030(4)
C19 0.071(4) 0.073(4) 0.032(2) -0.007(2) -0.004(2) 0.009(3)
C20 0.0254(18) 0.035(2) 0.0266(18) -0.0047(15) 0.0052(14) 0.0029(15)
C21 0.064(3) 0.027(2) 0.041(2) 0.0044(17) 0.024(2) 0.0113(19)
C22 0.072(4) 0.049(3) 0.063(3) 0.021(3) 0.024(3) 0.025(3)
C23 0.108(6) 0.063(4) 0.086(5) 0.039(4) 0.035(4) 0.043(4)
C24 0.166(9) 0.042(4) 0.093(6) 0.027(4) 0.060(6) 0.029(5)
C25 0.154(8) 0.030(3) 0.088(5) -0.002(3) 0.057(5) -0.015(4)
C26 0.093(4) 0.031(2) 0.059(3) -0.007(2) 0.029(3) -0.005(3)
C27 0.050(4) 0.149(8) 0.132(7) -0.072(6) 0.035(4) -0.057(5)
C28 0.069(4) 0.115(6) 0.077(5) -0.050(4) 0.009(4) -0.035(4)
C29 0.112(6) 0.048(4) 0.146(8) -0.033(4) 0.059(6) -0.041(4)
C31 0.031(2) 0.078(4) 0.054(3) -0.025(3) 0.011(2) -0.002(2)
C32 0.041(3) 0.112(6) 0.085(5) -0.021(4) 0.018(3) 0.010(3)
C33 0.051(4) 0.140(8) 0.115(7) -0.034(6) 0.040(4) 0.007(5)
C34 0.065(5) 0.164(10) 0.107(7) -0.059(7) 0.054(5) -0.034(6)
C35 0.094(6) 0.121(7) 0.087(5) -0.037(5) 0.056(5) -0.049(5)
C36 0.066(4) 0.077(4) 0.062(4) -0.013(3) 0.033(3) -0.026(3)
C37 0.147(7) 0.038(3) 0.064(4) 0.011(3) 0.027(4) 0.014(4)
C38 0.104(5) 0.047(3) 0.059(3) -0.016(3) -0.007(3) 0.037(3)
C39 0.130(7) 0.076(5) 0.072(4) -0.028(4) -0.049(5) 0.052(5)
C41 0.057(3) 0.078(4) 0.036(3) 0.000(2) -0.003(2) 0.014(3)
C42 0.062(4) 0.087(4) 0.041(3) 0.006(3) 0.003(3) 0.025(3)
C43 0.115(7) 0.122(7) 0.053(4) 0.032(4) 0.009(4) 0.023(5)
C44 0.128(8) 0.163(10) 0.038(3) 0.018(5) -0.023(4) 0.018(7)
C45 0.103(7) 0.211(13) 0.066(5) 0.023(7) -0.031(5) -0.014(8)
C46 0.072(5) 0.161(9) 0.068(5) 0.015(5) -0.029(4) -0.018(5)
C47 0.095(6) 0.086(5) 0.143(8) 0.022(5) 0.072(6) -0.022(4)
C48 0.125(6) 0.031(3) 0.079(4) 0.009(3) 0.051(4) 0.002(3)
C49 0.109(6) 0.078(5) 0.096(6) -0.022(4) 0.014(5) -0.057(5)
C51 0.047(3) 0.046(3) 0.035(2) -0.0163(19) 0.0072(19) 0.009(2)
C52 0.095(5) 0.041(3) 0.057(3) 0.000(2) -0.005(3) -0.007(3)
C53 0.102(6) 0.051(4) 0.086(5) -0.011(3) -0.014(4) -0.018(4)
C54 0.076(4) 0.089(5) 0.060(4) -0.040(4) -0.008(3) 0.007(4)
C55 0.110(6) 0.101(6) 0.036(3) -0.019(3) 0.014(3) -0.001(5)
C56 0.086(4) 0.075(4) 0.042(3) -0.014(3) 0.023(3) -0.014(3)
C61 0.039(3) 0.042(3) 0.077(4) -0.009(2) 0.017(2) 0.011(2)
C62 0.063(3) 0.053(3) 0.070(4) 0.014(3) 0.041(3) 0.021(3)
C63 0.085(5) 0.073(5) 0.135(7) 0.038(5) 0.080(6) 0.039(4)
C64 0.045(4) 0.057(4) 0.223(12) 0.020(6) 0.059(6) 0.018(3)
C65 0.036(4) 0.102(6) 0.233(13) -0.053(8) -0.005(5) 0.016(4)
C66 0.035(3) 0.102(6) 0.165(9) -0.061(6) -0.011(4) 0.025(3)
C71 0.030(2) 0.055(3) 0.040(2) -0.005(2) 0.0150(18) -0.0036(19)
C72 0.033(3) 0.165(8) 0.057(4) -0.023(4) 0.011(3) -0.004(4)
C73 0.027(3) 0.198(11) 0.091(6) -0.010(6) 0.010(3) -0.010(4)
C74 0.039(3) 0.104(6) 0.120(7) -0.007(5) 0.039(4) -0.007(3)
C75 0.063(4) 0.070(4) 0.089(5) -0.017(3) 0.053(4) -0.008(3)
C76 0.049(3) 0.049(3) 0.053(3) -0.009(2) 0.028(2) -0.009(2)
C81 0.041(2) 0.063(3) 0.032(2) 0.002(2) 0.0064(19) 0.005(2)
C82 0.056(3) 0.116(6) 0.037(3) 0.001(3) 0.003(2) -0.001(4)
C83 0.069(5) 0.179(10) 0.050(4) -0.003(5) -0.009(3) 0.001(5)
C84 0.078(5) 0.127(7) 0.058(4) 0.017(4) -0.008(4) 0.010(5)
C85 0.137(8) 0.074(5) 0.052(4) 0.021(3) -0.007(4) 0.015(5)
C86 0.095(5) 0.061(4) 0.062(4) 0.017(3) 0.001(3) -0.008(3)

loop_
_atom_type_symbol
_atom_type_description
_atom_type_scat_dispersion_real
_atom_type_scat_dispersion_imag
_atom_type_scat_source
C C 0.0033 0.0016 'International Tables Vol C Tables 4.2.6.8 and 6.1.1.4'
H H 0.0000 0.0000 'International Tables Vol C Tables 4.2.6.8 and 6.1.1.4'
N N 0.0061 0.0033 'International Tables Vol C Tables 4.2.6.8 and 6.1.1.4'
O O 0.0106 0.0060 'International Tables Vol C Tables 4.2.6.8 and 6.1.1.4'
Si Si 0.0817 0.0704 'International Tables Vol C Tables 4.2.6.8 and 6.1.1.4'
P P 0.1023 0.0942 'International Tables Vol C Tables 4.2.6.8 and 6.1.1.4'
Cu Cu 0.3201 1.2651 'International Tables Vol C Tables 4.2.6.8 and 6.1.1.4'
I I -0.4742 1.8119 'International Tables Vol C Tables 4.2.6.8 and 6.1.1.4'

loop_
_geom_angle_atom_site_label_1
_geom_angle_atom_site_label_2
_geom_angle_atom_site_label_3
_geom_angle
Cu1 I1 Cu5 65.467(19)
Cu4 I2 Cu6 64.933(19)
N1 Cu1 I1 156.83(11)
N1 Cu1 Cu6 85.74(12)
I1 Cu1 Cu6 109.40(3)
N1 Cu1 Cu5 145.34(11)
I1 Cu1 Cu5 57.602(18)
Cu6 Cu1 Cu5 67.26(2)
N1 Cu1 Cu2 88.90(11)
I1 Cu1 Cu2 113.53(2)
Cu6 Cu1 Cu2 61.803(19)
Cu5 Cu1 Cu2 59.743(19)
N4 Cu2 C10 175.53(16)
N4 Cu2 Cu3 97.14(11)
C10 Cu2 Cu3 83.21(11)
N4 Cu2 Cu5 71.77(11)
C10 Cu2 Cu5 112.19(11)
Cu3 Cu2 Cu5 63.033(19)
N4 Cu2 Cu1 103.21(12)
C10 Cu2 Cu1 80.88(11)
Cu3 Cu2 Cu1 107.29(2)
Cu5 Cu2 Cu1 59.472(19)
N4 Cu2 Cu6 137.23(12)
C10 Cu2 Cu6 46.58(11)
Cu3 Cu2 Cu6 60.278(18)
Cu5 Cu2 Cu6 65.65(2)
Cu1 Cu2 Cu6 57.88(2)
N2 Cu3 C20 175.22(17)
N2 Cu3 Cu2 97.14(11)
C20 Cu3 Cu2 83.08(12)
N2 Cu3 Cu4 104.13(13)
C20 Cu3 Cu4 80.32(12)
Cu2 Cu3 Cu4 106.56(2)
N2 Cu3 Cu6 73.07(11)
C20 Cu3 Cu6 111.07(11)
Cu2 Cu3 Cu6 62.301(18)
Cu4 Cu3 Cu6 59.147(18)
N2 Cu3 Cu5 137.97(11)
C20 Cu3 Cu5 45.96(11)
Cu2 Cu3 Cu5 59.639(18)
Cu4 Cu3 Cu5 58.04(2)
Cu6 Cu3 Cu5 65.162(19)
N3 Cu4 I2 155.58(11)
N3 Cu4 Cu5 88.92(12)
I2 Cu4 Cu5 108.34(3)
N3 Cu4 Cu6 146.50(11)
I2 Cu4 Cu6 57.920(18)
Cu5 Cu4 Cu6 67.35(2)
N3 Cu4 Cu3 88.00(11)
I2 Cu4 Cu3 115.06(2)
Cu5 Cu4 Cu3 62.461(19)
Cu6 Cu4 Cu3 60.510(19)
C20 Cu5 I1 158.71(11)
C20 Cu5 Cu4 80.73(12)
I1 Cu5 Cu4 108.23(3)
C20 Cu5 Cu1 141.14(11)
I1 Cu5 Cu1 56.931(18)
Cu4 Cu5 Cu1 104.01(3)
C20 Cu5 Cu2 80.66(11)
I1 Cu5 Cu2 113.88(2)
Cu4 Cu5 Cu2 105.88(3)
Cu1 Cu5 Cu2 60.79(2)
C20 Cu5 Cu3 44.80(11)
I1 Cu5 Cu3 156.18(3)
Cu4 Cu5 Cu3 59.50(2)
Cu1 Cu5 Cu3 103.97(2)
Cu2 Cu5 Cu3 57.328(17)
C20 Cu5 Cu6 100.96(11)
I1 Cu5 Cu6 100.01(2)
Cu4 Cu5 Cu6 56.468(19)
Cu1 Cu5 Cu6 55.84(2)
Cu2 Cu5 Cu6 58.276(17)
Cu3 Cu5 Cu6 56.209(18)
C10 Cu6 I2 159.13(11)
C10 Cu6 Cu1 81.84(11)
I2 Cu6 Cu1 106.46(3)
C10 Cu6 Cu4 140.42(11)
I2 Cu6 Cu4 57.148(18)
Cu1 Cu6 Cu4 104.67(3)
C10 Cu6 Cu3 80.28(10)
I2 Cu6 Cu3 114.18(2)
Cu1 Cu6 Cu3 106.95(2)
Cu4 Cu6 Cu3 60.343(19)
C10 Cu6 Cu2 45.16(11)
I2 Cu6 Cu2 155.28(3)
Cu1 Cu6 Cu2 60.31(2)
Cu4 Cu6 Cu2 103.76(2)
Cu3 Cu6 Cu2 57.421(17)
C10 Cu6 Cu5 101.21(11)
I2 Cu6 Cu5 99.29(2)
Cu1 Cu6 Cu5 56.898(19)
Cu4 Cu6 Cu5 56.18(2)
Cu3 Cu6 Cu5 58.629(17)
Cu2 Cu6 Cu5 56.078(18)
N1 P1 C10 109.08(18)
N1 P1 C11 109.2(2)
C10 P1 C11 113.5(2)
N1 P1 C21 109.3(2)
C10 P1 C21 112.28(19)
C11 P1 C21 103.4(2)
N2 P2 C10 108.34(18)
N2 P2 C41 106.8(3)
C10 P2 C41 115.5(3)
N2 P2 C31 107.5(2)
C10 P2 C31 111.8(2)
C41 P2 C31 106.5(3)
N3 P3 C20 109.03(18)
N3 P3 C61 108.2(2)
C20 P3 C61 114.4(2)
N3 P3 C51 109.8(2)
C20 P3 C51 110.4(2)
C61 P3 C51 104.9(2)
N4 P4 C20 107.94(18)
N4 P4 C71 110.9(2)
C20 P4 C71 111.1(2)
N4 P4 C81 107.1(2)
C20 P4 C81 115.2(2)
C71 P4 C81 104.5(2)
N1 Si1 C17 107.1(3)
N1 Si1 C19 110.6(2)
C17 Si1 C19 107.7(3)
N1 Si1 C18 113.1(2)
C17 Si1 C18 109.0(3)
C19 Si1 C18 109.2(3)
N2 Si2 C28 111.2(3)
N2 Si2 C29 107.4(3)
C28 Si2 C29 108.5(4)
N2 Si2 C27 116.2(3)
C28 Si2 C27 107.5(4)
C29 Si2 C27 105.8(4)
N3 Si3 C39 111.4(3)
N3 Si3 C38 114.6(2)
C39 Si3 C38 108.0(3)
N3 Si3 C37 106.9(3)
C39 Si3 C37 105.9(4)
C38 Si3 C37 109.7(3)
N4 Si4 C48 110.7(3)
N4 Si4 C47 116.2(3)
C48 Si4 C47 106.6(4)
N4 Si4 C49 106.9(3)
C48 Si4 C49 108.1(4)
C47 Si4 C49 108.0(4)
P1 N1 Si1 131.3(2)
P1 N1 Cu1 117.17(19)
Si1 N1 Cu1 109.5(2)
P2 N2 Si2 132.7(2)
P2 N2 Cu3 113.40(19)
Si2 N2 Cu3 110.92(19)
P3 N3 Si3 132.6(2)
P3 N3 Cu4 116.2(2)
Si3 N3 Cu4 109.2(2)
P4 N4 Si4 133.6(2)
P4 N4 Cu2 111.97(19)
Si4 N4 Cu2 110.6(2)
P1 C10 P2 130.1(2)
P1 C10 Cu2 108.33(19)
P2 C10 Cu2 113.27(19)
P1 C10 Cu6 108.67(19)
P2 C10 Cu6 99.09(18)
Cu2 C10 Cu6 88.26(15)
C12 C11 C16 118.7(4)
C12 C11 P1 118.0(3)
C16 C11 P1 123.2(4)
C11 C12 C13 119.6(5)
C14 C13 C12 121.1(5)
C15 C14 C13 119.2(5)
C14 C15 C16 121.5(6)
C11 C16 C15 119.9(5)
P3 C20 P4 130.6(2)
P3 C20 Cu3 107.7(2)
P4 C20 Cu3 111.5(2)
P3 C20 Cu5 110.4(2)
P4 C20 Cu5 99.11(19)
Cu3 C20 Cu5 89.23(15)
C22 C21 C26 118.4(5)
C22 C21 P1 121.3(4)
C26 C21 P1 120.3(4)
C21 C22 C23 120.7(7)
C24 C23 C22 120.7(8)
C23 C24 C25 119.9(6)
C24 C25 C26 120.6(7)
C21 C26 C25 119.7(7)
C32 C31 C36 119.6(6)
C32 C31 P2 122.1(6)
C36 C31 P2 118.3(4)
C31 C32 C33 119.2(9)
C34 C33 C32 120.2(8)
C35 C34 C33 120.0(7)
C34 C35 C36 120.7(9)
C31 C36 C35 120.2(8)
C42 C41 C46 119.0(6)
C42 C41 P2 120.0(5)
C46 C41 P2 120.3(6)
C41 C42 C43 121.5(7)
C44 C43 C42 118.9(9)
C43 C44 C45 120.4(7)
C46 C45 C44 119.5(9)
C45 C46 C41 120.5(9)
C52 C51 C56 118.0(5)
C52 C51 P3 121.3(4)
C56 C51 P3 120.5(4)
C51 C52 C53 121.3(6)
C54 C53 C52 123.1(7)
C53 C54 C55 118.4(6)
C56 C55 C54 119.2(7)
C55 C56 C51 120.0(6)
C66 C61 C62 118.2(6)
C66 C61 P3 118.0(5)
C62 C61 P3 123.7(5)
C61 C62 C63 120.4(7)
C64 C63 C62 120.7(8)
C65 C64 C63 119.9(7)
C64 C65 C66 120.7(9)
C61 C66 C65 119.9(8)
C72 C71 C76 117.6(5)
C72 C71 P4 118.8(4)
C76 C71 P4 123.6(4)
C71 C72 C73 121.0(6)
C74 C73 C72 120.6(7)
C73 C74 C75 119.7(6)
C74 C75 C76 120.4(6)
C71 C76 C75 120.7(6)
C82 C81 C86 117.2(5)
C82 C81 P4 120.9(4)
C86 C81 P4 121.3(4)
C81 C82 C83 121.6(7)
C84 C83 C82 120.1(8)
C85 C84 C83 120.3(7)
C84 C85 C86 120.8(7)
C85 C86 C81 119.6(7)
C2S O1S C3S 111.1(9)
O1S C2S C1S 109.6(9)
O1S C3S C4S 108.7(9)

loop_
_geom_bond_atom_site_label_1
_geom_bond_atom_site_label_2
_geom_bond_distance
I1 Cu1 2.4531(7)
I1 Cu5 2.4716(6)
I2 Cu4 2.4559(6)
I2 Cu6 2.4770(6)
Cu1 N1 1.920(4)
Cu1 Cu6 2.6306(8)
Cu1 Cu5 2.6630(8)
Cu1 Cu2 2.6983(7)
Cu2 N4 1.924(3)
Cu2 C10 1.942(4)
Cu2 Cu3 2.6052(6)
Cu2 Cu5 2.6704(7)
Cu2 Cu6 2.7373(7)
Cu3 N2 1.912(3)
Cu3 C20 1.944(4)
Cu3 Cu4 2.6805(7)
Cu3 Cu6 2.6849(7)
Cu3 Cu5 2.7583(7)
Cu4 N3 1.920(3)
Cu4 Cu5 2.6391(9)
Cu4 Cu6 2.6480(7)
Cu5 C20 1.983(4)
Cu5 Cu6 2.9318(8)
Cu6 C10 1.989(4)
P1 N1 1.602(4)
P1 C10 1.742(4)
P1 C11 1.822(4)
P1 C21 1.825(4)
P2 N2 1.615(4)
P2 C10 1.746(4)
P2 C41 1.791(5)
P2 C31 1.859(5)
P3 N3 1.614(4)
P3 C20 1.748(4)
P3 C61 1.814(5)
P3 C51 1.826(5)
P4 N4 1.612(4)
P4 C20 1.751(4)
P4 C71 1.818(4)
P4 C81 1.830(5)
Si1 N1 1.736(4)
Si1 C17 1.855(7)
Si1 C19 1.868(6)
Si1 C18 1.874(6)
Si2 N2 1.744(4)
Si2 C28 1.849(7)
Si2 C29 1.861(9)
Si2 C27 1.880(7)
Si3 N3 1.726(4)
Si3 C39 1.858(7)
Si3 C38 1.868(6)
Si3 C37 1.879(8)
Si4 N4 1.750(4)
Si4 C48 1.855(8)
Si4 C47 1.859(7)
Si4 C49 1.890(8)
C11 C12 1.376(6)
C11 C16 1.386(7)
C12 C13 1.398(7)
C13 C14 1.363(9)
C14 C15 1.341(10)
C15 C16 1.392(8)
C21 C22 1.389(8)
C21 C26 1.392(8)
C22 C23 1.390(8)
C23 C24 1.351(13)
C24 C25 1.375(13)
C25 C26 1.400(9)
C31 C32 1.374(9)
C31 C36 1.379(9)
C32 C33 1.411(10)
C33 C34 1.372(14)
C34 C35 1.352(14)
C35 C36 1.389(8)
C41 C42 1.339(9)
C41 C46 1.401(9)
C42 C43 1.423(8)
C43 C44 1.343(13)
C44 C45 1.408(15)
C45 C46 1.369(11)
C51 C52 1.331(8)
C51 C56 1.423(8)
C52 C53 1.388(9)
C53 C54 1.304(11)
C54 C55 1.427(11)
C55 C56 1.384(9)
C61 C66 1.369(9)
C61 C62 1.382(8)
C62 C63 1.382(9)
C63 C64 1.346(14)
C64 C65 1.343(14)
C65 C66 1.398(9)
C71 C72 1.364(8)
C71 C76 1.382(6)
C72 C73 1.402(9)
C73 C74 1.344(11)
C74 C75 1.353(11)
C75 C76 1.398(7)
C81 C82 1.343(8)
C81 C86 1.407(8)
C82 C83 1.400(9)
C83 C84 1.345(12)
C84 C85 1.324(12)
C85 C86 1.404(10)
O1S C2S 1.425(9)
O1S C3S 1.427(10)
C1S C2S 1.535(10)
C3S C4S 1.538(10)

loop_
_geom_torsion_atom_site_label_1
_geom_torsion_atom_site_label_2
_geom_torsion_atom_site_label_3
_geom_torsion_atom_site_label_4
_geom_torsion
Cu5 I1 Cu1 N1 173.4(3)
Cu5 I1 Cu1 Cu6 44.86(3)
Cu5 I1 Cu1 Cu2 -21.99(3)
N1 Cu1 Cu2 N4 136.26(17)
I1 Cu1 Cu2 N4 -37.76(12)
Cu6 Cu1 Cu2 N4 -137.99(12)
Cu5 Cu1 Cu2 N4 -59.24(12)
N1 Cu1 Cu2 C10 -41.91(16)
I1 Cu1 Cu2 C10 144.07(11)
Cu6 Cu1 Cu2 C10 43.84(11)
Cu5 Cu1 Cu2 C10 122.60(11)
N1 Cu1 Cu2 Cu3 -121.81(12)
I1 Cu1 Cu2 Cu3 64.17(3)
Cu6 Cu1 Cu2 Cu3 -36.05(2)
Cu5 Cu1 Cu2 Cu3 42.70(2)
N1 Cu1 Cu2 Cu5 -164.51(12)
I1 Cu1 Cu2 Cu5 21.47(3)
Cu6 Cu1 Cu2 Cu5 -78.75(2)
N1 Cu1 Cu2 Cu6 -85.76(12)
I1 Cu1 Cu2 Cu6 100.22(3)
Cu5 Cu1 Cu2 Cu6 78.75(2)
N4 Cu2 Cu3 N2 -152.10(17)
C10 Cu2 Cu3 N2 23.41(17)
Cu5 Cu2 Cu3 N2 142.58(13)
Cu1 Cu2 Cu3 N2 101.63(13)
Cu6 Cu2 Cu3 N2 66.60(13)
N4 Cu2 Cu3 C20 23.08(17)
C10 Cu2 Cu3 C20 -161.40(16)
Cu5 Cu2 Cu3 C20 -42.24(12)
Cu1 Cu2 Cu3 C20 -83.19(12)
Cu6 Cu2 Cu3 C20 -118.21(12)
N4 Cu2 Cu3 Cu4 100.80(12)
C10 Cu2 Cu3 Cu4 -83.68(11)
Cu5 Cu2 Cu3 Cu4 35.48(2)
Cu1 Cu2 Cu3 Cu4 -5.47(3)
Cu6 Cu2 Cu3 Cu4 -40.50(2)
N4 Cu2 Cu3 Cu6 141.30(12)
C10 Cu2 Cu3 Cu6 -43.19(11)
Cu5 Cu2 Cu3 Cu6 75.98(2)
Cu1 Cu2 Cu3 Cu6 35.03(2)
N4 Cu2 Cu3 Cu5 65.32(12)
C10 Cu2 Cu3 Cu5 -119.16(11)
Cu1 Cu2 Cu3 Cu5 -40.95(2)
Cu6 Cu2 Cu3 Cu5 -75.98(2)
Cu6 I2 Cu4 N3 179.6(3)
Cu6 I2 Cu4 Cu5 46.64(3)
Cu6 I2 Cu4 Cu3 -20.86(3)
N2 Cu3 Cu4 N3 131.96(16)
C20 Cu3 Cu4 N3 -46.27(17)
Cu2 Cu3 Cu4 N3 -126.00(12)
Cu6 Cu3 Cu4 N3 -168.05(12)
Cu5 Cu3 Cu4 N3 -89.82(12)
N2 Cu3 Cu4 I2 -39.71(11)
C20 Cu3 Cu4 I2 142.06(12)
Cu2 Cu3 Cu4 I2 62.33(4)
Cu6 Cu3 Cu4 I2 20.28(3)
Cu5 Cu3 Cu4 I2 98.51(3)
N2 Cu3 Cu4 Cu5 -138.22(11)
C20 Cu3 Cu4 Cu5 43.55(12)
Cu2 Cu3 Cu4 Cu5 -36.18(2)
Cu6 Cu3 Cu4 Cu5 -78.23(2)
N2 Cu3 Cu4 Cu6 -59.99(11)
C20 Cu3 Cu4 Cu6 121.78(12)
Cu2 Cu3 Cu4 Cu6 42.05(2)
Cu5 Cu3 Cu4 Cu6 78.23(2)
Cu1 I1 Cu5 C20 152.6(3)
Cu1 I1 Cu5 Cu4 -95.15(3)
Cu1 I1 Cu5 Cu2 22.30(3)
Cu1 I1 Cu5 Cu3 -40.38(7)
Cu1 I1 Cu5 Cu6 -37.32(2)
N3 Cu4 Cu5 C20 45.88(16)
I2 Cu4 Cu5 C20 -151.71(11)
Cu6 Cu4 Cu5 C20 -109.84(11)
Cu3 Cu4 Cu5 C20 -42.42(11)
N3 Cu4 Cu5 I1 -114.20(11)
I2 Cu4 Cu5 I1 48.20(3)
Cu6 Cu4 Cu5 I1 90.07(2)
Cu3 Cu4 Cu5 I1 157.49(3)
N3 Cu4 Cu5 Cu1 -173.55(11)
I2 Cu4 Cu5 Cu1 -11.14(3)
Cu6 Cu4 Cu5 Cu1 30.73(2)
Cu3 Cu4 Cu5 Cu1 98.15(2)
N3 Cu4 Cu5 Cu2 123.33(11)
I2 Cu4 Cu5 Cu2 -74.27(3)
Cu6 Cu4 Cu5 Cu2 -32.39(2)
Cu3 Cu4 Cu5 Cu2 35.02(2)
N3 Cu4 Cu5 Cu3 88.30(11)
I2 Cu4 Cu5 Cu3 -109.29(3)
Cu6 Cu4 Cu5 Cu3 -67.42(2)
N3 Cu4 Cu5 Cu6 155.72(11)
I2 Cu4 Cu5 Cu6 -41.88(2)
Cu3 Cu4 Cu5 Cu6 67.42(2)
N1 Cu1 Cu5 C20 20.0(3)
I1 Cu1 Cu5 C20 -164.58(19)
Cu6 Cu1 Cu5 C20 61.60(19)
Cu2 Cu1 Cu5 C20 -8.00(19)
N1 Cu1 Cu5 I1 -175.4(2)
Cu6 Cu1 Cu5 I1 -133.82(3)
Cu2 Cu1 Cu5 I1 156.58(3)
N1 Cu1 Cu5 Cu4 -72.6(2)
I1 Cu1 Cu5 Cu4 102.84(3)
Cu6 Cu1 Cu5 Cu4 -30.98(2)
Cu2 Cu1 Cu5 Cu4 -100.58(3)
N1 Cu1 Cu5 Cu2 28.0(2)
I1 Cu1 Cu5 Cu2 -156.58(3)
Cu6 Cu1 Cu5 Cu2 69.597(19)
N1 Cu1 Cu5 Cu3 -11.1(2)
I1 Cu1 Cu5 Cu3 164.36(3)
Cu6 Cu1 Cu5 Cu3 30.53(2)
Cu2 Cu1 Cu5 Cu3 -39.06(2)
N1 Cu1 Cu5 Cu6 -41.6(2)
I1 Cu1 Cu5 Cu6 133.82(3)
Cu2 Cu1 Cu5 Cu6 -69.597(19)
N4 Cu2 Cu5 C20 -66.81(17)
C10 Cu2 Cu5 C20 110.98(17)
Cu3 Cu2 Cu5 C20 41.52(12)
Cu1 Cu2 Cu5 C20 174.92(12)
Cu6 Cu2 Cu5 C20 109.17(12)
N4 Cu2 Cu5 I1 96.90(12)
C10 Cu2 Cu5 I1 -85.31(12)
Cu3 Cu2 Cu5 I1 -154.77(3)
Cu1 Cu2 Cu5 I1 -21.36(3)
Cu6 Cu2 Cu5 I1 -87.12(3)
N4 Cu2 Cu5 Cu4 -144.31(12)
C10 Cu2 Cu5 Cu4 33.49(12)
Cu3 Cu2 Cu5 Cu4 -35.98(2)
Cu1 Cu2 Cu5 Cu4 97.43(3)
Cu6 Cu2 Cu5 Cu4 31.67(2)
N4 Cu2 Cu5 Cu1 118.26(12)
C10 Cu2 Cu5 Cu1 -63.94(12)
Cu3 Cu2 Cu5 Cu1 -133.41(3)
Cu6 Cu2 Cu5 Cu1 -65.76(2)
N4 Cu2 Cu5 Cu3 -108.33(12)
C10 Cu2 Cu5 Cu3 69.46(12)
Cu1 Cu2 Cu5 Cu3 133.41(3)
Cu6 Cu2 Cu5 Cu3 67.647(19)
N4 Cu2 Cu5 Cu6 -175.98(12)
C10 Cu2 Cu5 Cu6 1.81(12)
Cu3 Cu2 Cu5 Cu6 -67.647(19)
Cu1 Cu2 Cu5 Cu6 65.76(2)
N2 Cu3 Cu5 C20 -176.1(3)
Cu2 Cu3 Cu5 C20 -111.85(17)
Cu4 Cu3 Cu5 C20 109.13(17)
Cu6 Cu3 Cu5 C20 176.97(17)
N2 Cu3 Cu5 I1 10.6(2)
C20 Cu3 Cu5 I1 -173.34(19)
Cu2 Cu3 Cu5 I1 74.82(7)
Cu4 Cu3 Cu5 I1 -64.20(7)
Cu6 Cu3 Cu5 I1 3.63(7)
N2 Cu3 Cu5 Cu4 74.79(19)
C20 Cu3 Cu5 Cu4 -109.13(17)
Cu2 Cu3 Cu5 Cu4 139.02(2)
Cu6 Cu3 Cu5 Cu4 67.84(2)
N2 Cu3 Cu5 Cu1 -23.43(19)
C20 Cu3 Cu5 Cu1 152.64(17)
Cu2 Cu3 Cu5 Cu1 40.80(2)
Cu4 Cu3 Cu5 Cu1 -98.22(3)
Cu6 Cu3 Cu5 Cu1 -30.39(2)
N2 Cu3 Cu5 Cu2 -64.23(19)
C20 Cu3 Cu5 Cu2 111.85(17)
Cu4 Cu3 Cu5 Cu2 -139.02(2)
Cu6 Cu3 Cu5 Cu2 -71.188(19)
N2 Cu3 Cu5 Cu6 6.95(19)
C20 Cu3 Cu5 Cu6 -176.97(17)
Cu2 Cu3 Cu5 Cu6 71.188(19)
Cu4 Cu3 Cu5 Cu6 -67.84(2)
Cu4 I2 Cu6 C10 151.8(3)
Cu4 I2 Cu6 Cu1 -97.10(3)
Cu4 I2 Cu6 Cu3 20.67(3)
Cu4 I2 Cu6 Cu2 -43.48(6)
Cu4 I2 Cu6 Cu5 -39.01(2)
N1 Cu1 Cu6 C10 48.61(15)
I1 Cu1 Cu6 C10 -149.37(11)
Cu5 Cu1 Cu6 C10 -109.15(11)
Cu2 Cu1 Cu6 C10 -42.42(10)
N1 Cu1 Cu6 I2 -111.76(11)
I1 Cu1 Cu6 I2 50.25(3)
Cu5 Cu1 Cu6 I2 90.48(2)
Cu2 Cu1 Cu6 I2 157.20(2)
N1 Cu1 Cu6 Cu4 -171.27(11)
I1 Cu1 Cu6 Cu4 -9.26(3)
Cu5 Cu1 Cu6 Cu4 30.97(2)
Cu2 Cu1 Cu6 Cu4 97.69(2)
N1 Cu1 Cu6 Cu3 125.79(11)
I1 Cu1 Cu6 Cu3 -72.20(3)
Cu5 Cu1 Cu6 Cu3 -31.97(2)
Cu2 Cu1 Cu6 Cu3 34.75(2)
N1 Cu1 Cu6 Cu2 91.04(11)
I1 Cu1 Cu6 Cu2 -106.95(3)
Cu5 Cu1 Cu6 Cu2 -66.72(2)
N1 Cu1 Cu6 Cu5 157.76(12)
I1 Cu1 Cu6 Cu5 -40.23(2)
Cu2 Cu1 Cu6 Cu5 66.72(2)
N3 Cu4 Cu6 C10 15.6(3)
I2 Cu4 Cu6 C10 -164.70(18)
Cu5 Cu4 Cu6 C10 63.70(17)
Cu3 Cu4 Cu6 C10 -6.45(17)
N3 Cu4 Cu6 I2 -179.7(2)
Cu5 Cu4 Cu6 I2 -131.60(3)
Cu3 Cu4 Cu6 I2 158.25(3)
N3 Cu4 Cu6 Cu1 -79.4(2)
I2 Cu4 Cu6 Cu1 100.34(3)
Cu5 Cu4 Cu6 Cu1 -31.25(2)
Cu3 Cu4 Cu6 Cu1 -101.40(3)
N3 Cu4 Cu6 Cu3 22.0(2)
I2 Cu4 Cu6 Cu3 -158.25(3)
Cu5 Cu4 Cu6 Cu3 70.148(19)
N3 Cu4 Cu6 Cu2 -17.0(2)
I2 Cu4 Cu6 Cu2 162.77(3)
Cu5 Cu4 Cu6 Cu2 31.17(2)
Cu3 Cu4 Cu6 Cu2 -38.98(2)
N3 Cu4 Cu6 Cu5 -48.1(2)
I2 Cu4 Cu6 Cu5 131.60(3)
Cu3 Cu4 Cu6 Cu5 -70.148(19)
N2 Cu3 Cu6 C10 -65.54(17)
C20 Cu3 Cu6 C10 111.94(17)
Cu2 Cu3 Cu6 C10 42.31(11)
Cu4 Cu3 Cu6 C10 175.84(11)
Cu5 Cu3 Cu6 C10 109.60(11)
N2 Cu3 Cu6 I2 98.68(13)
C20 Cu3 Cu6 I2 -83.85(13)
Cu2 Cu3 Cu6 I2 -153.47(3)
Cu4 Cu3 Cu6 I2 -19.95(3)
Cu5 Cu3 Cu6 I2 -86.18(3)
N2 Cu3 Cu6 Cu1 -143.84(13)
C20 Cu3 Cu6 Cu1 33.64(13)
Cu2 Cu3 Cu6 Cu1 -35.99(2)
Cu4 Cu3 Cu6 Cu1 97.53(3)
Cu5 Cu3 Cu6 Cu1 31.30(2)
N2 Cu3 Cu6 Cu4 118.63(13)
C20 Cu3 Cu6 Cu4 -63.90(13)
Cu2 Cu3 Cu6 Cu4 -133.52(3)
Cu5 Cu3 Cu6 Cu4 -66.23(2)
N2 Cu3 Cu6 Cu2 -107.85(13)
C20 Cu3 Cu6 Cu2 69.63(13)
Cu4 Cu3 Cu6 Cu2 133.52(3)
Cu5 Cu3 Cu6 Cu2 67.29(2)
N2 Cu3 Cu6 Cu5 -175.14(13)
C20 Cu3 Cu6 Cu5 2.34(13)
Cu2 Cu3 Cu6 Cu5 -67.29(2)
Cu4 Cu3 Cu6 Cu5 66.23(2)
N4 Cu2 Cu6 C10 -176.7(2)
Cu3 Cu2 Cu6 C10 -110.66(15)
Cu5 Cu2 Cu6 C10 177.69(15)
Cu1 Cu2 Cu6 C10 109.66(15)
N4 Cu2 Cu6 I2 10.95(19)
C10 Cu2 Cu6 I2 -172.37(16)
Cu3 Cu2 Cu6 I2 76.97(6)
Cu5 Cu2 Cu6 I2 5.31(6)
Cu1 Cu2 Cu6 I2 -62.71(6)
N4 Cu2 Cu6 Cu1 73.66(17)
C10 Cu2 Cu6 Cu1 -109.66(15)
Cu3 Cu2 Cu6 Cu1 139.68(2)
Cu5 Cu2 Cu6 Cu1 68.03(2)
N4 Cu2 Cu6 Cu4 -25.58(18)
C10 Cu2 Cu6 Cu4 151.10(15)
Cu3 Cu2 Cu6 Cu4 40.44(2)
Cu5 Cu2 Cu6 Cu4 -31.21(2)
Cu1 Cu2 Cu6 Cu4 -99.24(3)
N4 Cu2 Cu6 Cu3 -66.02(17)
C10 Cu2 Cu6 Cu3 110.66(15)
Cu5 Cu2 Cu6 Cu3 -71.654(19)
Cu1 Cu2 Cu6 Cu3 -139.68(2)
N4 Cu2 Cu6 Cu5 5.63(17)
C10 Cu2 Cu6 Cu5 -177.69(15)
Cu3 Cu2 Cu6 Cu5 71.654(19)
Cu1 Cu2 Cu6 Cu5 -68.03(2)
C20 Cu5 Cu6 C10 -73.36(16)
I1 Cu5 Cu6 C10 110.30(11)
Cu4 Cu5 Cu6 C10 -144.39(11)
Cu1 Cu5 Cu6 C10 72.42(11)
Cu2 Cu5 Cu6 C10 -1.67(11)
Cu3 Cu5 Cu6 C10 -71.19(11)
C20 Cu5 Cu6 I2 110.56(12)
I1 Cu5 Cu6 I2 -65.78(3)
Cu4 Cu5 Cu6 I2 39.54(2)
Cu1 Cu5 Cu6 I2 -103.65(3)
Cu2 Cu5 Cu6 I2 -177.75(3)
Cu3 Cu5 Cu6 I2 112.73(2)
C20 Cu5 Cu6 Cu1 -145.79(13)
I1 Cu5 Cu6 Cu1 37.88(2)
Cu4 Cu5 Cu6 Cu1 143.19(3)
Cu2 Cu5 Cu6 Cu1 -74.10(2)
Cu3 Cu5 Cu6 Cu1 -143.61(3)
C20 Cu5 Cu6 Cu4 71.02(12)
I1 Cu5 Cu6 Cu4 -105.31(3)
Cu1 Cu5 Cu6 Cu4 -143.19(3)
Cu2 Cu5 Cu6 Cu4 142.71(3)
Cu3 Cu5 Cu6 Cu4 73.20(2)
C20 Cu5 Cu6 Cu3 -2.18(12)
I1 Cu5 Cu6 Cu3 -178.51(3)
Cu4 Cu5 Cu6 Cu3 -73.20(2)
Cu1 Cu5 Cu6 Cu3 143.61(3)
Cu2 Cu5 Cu6 Cu3 69.515(19)
C20 Cu5 Cu6 Cu2 -71.69(12)
I1 Cu5 Cu6 Cu2 111.97(3)
Cu4 Cu5 Cu6 Cu2 -142.71(3)
Cu1 Cu5 Cu6 Cu2 74.10(2)
Cu3 Cu5 Cu6 Cu2 -69.515(19)
C10 P1 N1 Si1 -151.5(3)
C11 P1 N1 Si1 -27.0(4)
C21 P1 N1 Si1 85.4(4)
C10 P1 N1 Cu1 10.7(3)
C11 P1 N1 Cu1 135.3(2)
C21 P1 N1 Cu1 -112.3(2)
C17 Si1 N1 P1 -148.4(4)
C19 Si1 N1 P1 94.5(4)
C18 Si1 N1 P1 -28.3(5)
C17 Si1 N1 Cu1 48.3(3)
C19 Si1 N1 Cu1 -68.8(3)
C18 Si1 N1 Cu1 168.4(3)
I1 Cu1 N1 P1 -172.14(12)
Cu6 Cu1 N1 P1 -39.9(2)
Cu5 Cu1 N1 P1 -2.0(4)
Cu2 Cu1 N1 P1 21.9(2)
I1 Cu1 N1 Si1 -6.2(5)
Cu6 Cu1 N1 Si1 126.0(2)
Cu5 Cu1 N1 Si1 163.92(9)
Cu2 Cu1 N1 Si1 -172.15(19)
C10 P2 N2 Si2 171.4(3)
C41 P2 N2 Si2 -63.6(4)
C31 P2 N2 Si2 50.4(4)
C10 P2 N2 Cu3 -30.5(3)
C41 P2 N2 Cu3 94.6(3)
C31 P2 N2 Cu3 -151.4(2)
C28 Si2 N2 P2 100.5(4)
C29 Si2 N2 P2 -140.9(4)
C27 Si2 N2 P2 -22.7(6)
C28 Si2 N2 Cu3 -58.0(4)
C29 Si2 N2 Cu3 60.5(4)
C27 Si2 N2 Cu3 178.7(4)
C20 Cu3 N2 P2 -90.7(19)
Cu2 Cu3 N2 P2 1.7(2)
Cu4 Cu3 N2 P2 110.8(2)
Cu6 Cu3 N2 P2 59.8(2)
Cu5 Cu3 N2 P2 53.2(3)
C20 Cu3 N2 Si2 72(2)
Cu2 Cu3 N2 Si2 164.6(2)
Cu4 Cu3 N2 Si2 -86.2(2)
Cu6 Cu3 N2 Si2 -137.2(2)
Cu5 Cu3 N2 Si2 -143.82(14)
C20 P3 N3 Si3 -157.5(3)
C61 P3 N3 Si3 -32.5(4)
C51 P3 N3 Si3 81.4(4)
C20 P3 N3 Cu4 4.2(3)
C61 P3 N3 Cu4 129.2(2)
C51 P3 N3 Cu4 -116.8(2)
C39 Si3 N3 P3 97.8(5)
C38 Si3 N3 P3 -25.2(5)
C37 Si3 N3 P3 -146.9(4)
C39 Si3 N3 Cu4 -64.9(4)
C38 Si3 N3 Cu4 172.1(3)
C37 Si3 N3 Cu4 50.4(3)
I2 Cu4 N3 P3 -170.10(11)
Cu5 Cu4 N3 P3 -34.1(2)
Cu6 Cu4 N3 P3 9.4(4)
Cu3 Cu4 N3 P3 28.4(2)
I2 Cu4 N3 Si3 -4.3(4)
Cu5 Cu4 N3 Si3 131.76(19)
Cu6 Cu4 N3 Si3 175.19(9)
Cu3 Cu4 N3 Si3 -165.76(19)
C20 P4 N4 Si4 169.7(3)
C71 P4 N4 Si4 47.8(4)
C81 P4 N4 Si4 -65.7(4)
C20 P4 N4 Cu2 -35.2(3)
C71 P4 N4 Cu2 -157.1(2)
C81 P4 N4 Cu2 89.4(3)
C48 Si4 N4 P4 100.6(4)
C47 Si4 N4 P4 -21.3(5)
C49 Si4 N4 P4 -141.9(4)
C48 Si4 N4 Cu2 -54.8(3)
C47 Si4 N4 Cu2 -176.6(4)
C49 Si4 N4 Cu2 62.7(4)
C10 Cu2 N4 P4 -90(2)
Cu3 Cu2 N4 P4 4.6(2)
Cu5 Cu2 N4 P4 63.12(19)
Cu1 Cu2 N4 P4 114.31(19)
Cu6 Cu2 N4 P4 57.7(3)
C10 Cu2 N4 Si4 71(2)
Cu3 Cu2 N4 Si4 165.59(18)
Cu5 Cu2 N4 Si4 -135.9(2)
Cu1 Cu2 N4 Si4 -84.7(2)
Cu6 Cu2 N4 Si4 -141.31(13)
N1 P1 C10 P2 159.6(3)
C11 P1 C10 P2 37.6(4)
C21 P1 C10 P2 -79.2(3)
N1 P1 C10 Cu2 -55.1(2)
C11 P1 C10 Cu2 -177.03(19)
C21 P1 C10 Cu2 66.2(3)
N1 P1 C10 Cu6 39.4(2)
C11 P1 C10 Cu6 -82.5(2)
C21 P1 C10 Cu6 160.7(2)
N2 P2 C10 P1 -159.0(3)
C41 P2 C10 P1 81.3(4)
C31 P2 C10 P1 -40.7(4)
N2 P2 C10 Cu2 57.0(3)
C41 P2 C10 Cu2 -62.7(3)
C31 P2 C10 Cu2 175.3(3)
N2 P2 C10 Cu6 -35.0(2)
C41 P2 C10 Cu6 -154.8(2)
C31 P2 C10 Cu6 83.2(3)
N4 Cu2 C10 P1 -101(2)
Cu3 Cu2 C10 P1 164.03(18)
Cu5 Cu2 C10 P1 106.84(16)
Cu1 Cu2 C10 P1 55.23(16)
Cu6 Cu2 C10 P1 109.1(2)
N4 Cu2 C10 P2 51(2)
Cu3 Cu2 C10 P2 -44.23(18)
Cu5 Cu2 C10 P2 -101.43(18)
Cu1 Cu2 C10 P2 -153.0(2)
Cu6 Cu2 C10 P2 -99.2(2)
N4 Cu2 C10 Cu6 150(2)
Cu3 Cu2 C10 Cu6 54.92(10)
Cu5 Cu2 C10 Cu6 -2.28(15)
Cu1 Cu2 C10 Cu6 -53.88(10)
I2 Cu6 C10 P1 62.3(4)
Cu1 Cu6 C10 P1 -53.04(16)
Cu4 Cu6 C10 P1 -156.22(9)
Cu3 Cu6 C10 P1 -161.91(19)
Cu2 Cu6 C10 P1 -108.8(2)
Cu5 Cu6 C10 P1 -106.82(16)
I2 Cu6 C10 P2 -75.7(3)
Cu1 Cu6 C10 P2 169.03(15)
Cu4 Cu6 C10 P2 65.8(2)
Cu3 Cu6 C10 P2 60.16(13)
Cu2 Cu6 C10 P2 113.3(2)
Cu5 Cu6 C10 P2 115.25(13)
I2 Cu6 C10 Cu2 171.0(2)
Cu1 Cu6 C10 Cu2 55.74(10)
Cu4 Cu6 C10 Cu2 -47.4(2)
Cu3 Cu6 C10 Cu2 -53.13(10)
Cu5 Cu6 C10 Cu2 1.96(13)
N1 P1 C11 C12 -61.5(4)
C10 P1 C11 C12 60.4(4)
C21 P1 C11 C12 -177.7(4)
N1 P1 C11 C16 114.4(5)
C10 P1 C11 C16 -123.7(5)
C21 P1 C11 C16 -1.8(6)
C16 C11 C12 C13 -1.4(8)
P1 C11 C12 C13 174.7(4)
C11 C12 C13 C14 0.6(10)
C12 C13 C14 C15 1.3(13)
C13 C14 C15 C16 -2.3(15)
C12 C11 C16 C15 0.4(11)
P1 C11 C16 C15 -175.5(7)
C14 C15 C16 C11 1.5(14)
N3 P3 C20 P4 166.3(3)
C61 P3 C20 P4 45.1(4)
C51 P3 C20 P4 -73.0(3)
N3 P3 C20 Cu3 -52.4(2)
C61 P3 C20 Cu3 -173.6(2)
C51 P3 C20 Cu3 68.3(3)
N3 P3 C20 Cu5 43.5(3)
C61 P3 C20 Cu5 -77.7(3)
C51 P3 C20 Cu5 164.2(2)
N4 P4 C20 P3 -158.4(3)
C71 P4 C20 P3 -36.6(4)
C81 P4 C20 P3 82.0(3)
N4 P4 C20 Cu3 61.5(2)
C71 P4 C20 Cu3 -176.7(2)
C81 P4 C20 Cu3 -58.1(3)
N4 P4 C20 Cu5 -31.3(2)
C71 P4 C20 Cu5 90.5(2)
C81 P4 C20 Cu5 -150.9(2)
N2 Cu3 C20 P3 -102.1(19)
Cu2 Cu3 C20 P3 164.96(18)
Cu4 Cu3 C20 P3 56.78(16)
Cu6 Cu3 C20 P3 108.22(16)
Cu5 Cu3 C20 P3 111.2(2)
N2 Cu3 C20 P4 47(2)
Cu2 Cu3 C20 P4 -45.71(17)
Cu4 Cu3 C20 P4 -153.9(2)
Cu6 Cu3 C20 P4 -102.44(18)
Cu5 Cu3 C20 P4 -99.5(2)
N2 Cu3 C20 Cu5 146.7(19)
Cu2 Cu3 C20 Cu5 53.78(11)
Cu4 Cu3 C20 Cu5 -54.40(11)
Cu6 Cu3 C20 Cu5 -2.95(17)
I1 Cu5 C20 P3 64.0(4)
Cu4 Cu5 C20 P3 -53.02(17)
Cu1 Cu5 C20 P3 -153.88(10)
Cu2 Cu5 C20 P3 -161.0(2)
Cu3 Cu5 C20 P3 -108.6(3)
Cu6 Cu5 C20 P3 -106.03(17)
I1 Cu5 C20 P4 -75.8(4)
Cu4 Cu5 C20 P4 167.23(16)
Cu1 Cu5 C20 P4 66.4(2)
Cu2 Cu5 C20 P4 59.30(14)
Cu3 Cu5 C20 P4 111.7(2)
Cu6 Cu5 C20 P4 114.22(14)
I1 Cu5 C20 Cu3 172.6(2)
Cu4 Cu5 C20 Cu3 55.57(11)
Cu1 Cu5 C20 Cu3 -45.3(3)
Cu2 Cu5 C20 Cu3 -52.36(11)
Cu6 Cu5 C20 Cu3 2.57(14)
N1 P1 C21 C22 177.7(4)
C10 P1 C21 C22 56.5(5)
C11 P1 C21 C22 -66.2(4)
N1 P1 C21 C26 -3.6(4)
C10 P1 C21 C26 -124.8(4)
C11 P1 C21 C26 112.5(4)
C26 C21 C22 C23 -0.4(8)
P1 C21 C22 C23 178.3(5)
C21 C22 C23 C24 0.8(10)
C22 C23 C24 C25 -0.7(12)
C23 C24 C25 C26 0.2(12)
C22 C21 C26 C25 -0.1(8)
P1 C21 C26 C25 -178.8(5)
C24 C25 C26 C21 0.2(10)
N2 P2 C31 C32 -146.2(5)
C10 P2 C31 C32 95.1(5)
C41 P2 C31 C32 -32.0(6)
N2 P2 C31 C36 34.3(5)
C10 P2 C31 C36 -84.5(5)
C41 P2 C31 C36 148.5(5)
C36 C31 C32 C33 -3.4(10)
P2 C31 C32 C33 177.1(6)
C31 C32 C33 C34 4.0(12)
C32 C33 C34 C35 -3.0(14)
C33 C34 C35 C36 1.4(13)
C32 C31 C36 C35 1.9(9)
P2 C31 C36 C35 -178.6(5)
C34 C35 C36 C31 -0.9(11)
N2 P2 C41 C42 -96.6(5)
C10 P2 C41 C42 23.9(6)
C31 P2 C41 C42 148.7(5)
N2 P2 C41 C46 73.5(7)
C10 P2 C41 C46 -166.0(6)
C31 P2 C41 C46 -41.2(7)
C46 C41 C42 C43 0.8(11)
P2 C41 C42 C43 171.0(6)
C41 C42 C43 C44 -3.1(13)
C42 C43 C44 C45 2.8(16)
C43 C44 C45 C46 -0.5(19)
C44 C45 C46 C41 -1.8(19)
C42 C41 C46 C45 1.6(15)
P2 C41 C46 C45 -168.6(9)
N3 P3 C51 C52 -2.7(5)
C20 P3 C51 C52 -122.9(5)
C61 P3 C51 C52 113.3(5)
N3 P3 C51 C56 172.0(4)
C20 P3 C51 C56 51.7(5)
C61 P3 C51 C56 -72.0(5)
C56 C51 C52 C53 0.5(10)
P3 C51 C52 C53 175.3(6)
C51 C52 C53 C54 -1.4(13)
C52 C53 C54 C55 1.0(13)
C53 C54 C55 C56 0.2(12)
C54 C55 C56 C51 -1.0(11)
C52 C51 C56 C55 0.6(9)
P3 C51 C56 C55 -174.1(5)
N3 P3 C61 C66 -59.2(7)
C20 P3 C61 C66 62.6(7)
C51 P3 C61 C66 -176.3(6)
N3 P3 C61 C62 118.5(5)
C20 P3 C61 C62 -119.8(5)
C51 P3 C61 C62 1.3(6)
C66 C61 C62 C63 3.1(10)
P3 C61 C62 C63 -174.5(5)
C61 C62 C63 C64 0.6(10)
C62 C63 C64 C65 -3.6(13)
C63 C64 C65 C66 2.9(16)
C62 C61 C66 C65 -3.9(13)
P3 C61 C66 C65 173.9(8)
C64 C65 C66 C61 0.9(17)
N4 P4 C71 C72 45.5(6)
C20 P4 C71 C72 -74.5(6)
C81 P4 C71 C72 160.6(6)
N4 P4 C71 C76 -136.1(4)
C20 P4 C71 C76 103.9(5)
C81 P4 C71 C76 -21.0(5)
C76 C71 C72 C73 -0.7(12)
P4 C71 C72 C73 177.8(8)
C71 C72 C73 C74 -0.6(16)
C72 C73 C74 C75 1.6(16)
C73 C74 C75 C76 -1.3(13)
C72 C71 C76 C75 0.9(9)
P4 C71 C76 C75 -177.5(5)
C74 C75 C76 C71 0.0(10)
N4 P4 C81 C82 -100.1(5)
C20 P4 C81 C82 19.9(6)
C71 P4 C81 C82 142.1(5)
N4 P4 C81 C86 70.7(5)
C20 P4 C81 C86 -169.2(5)
C71 P4 C81 C86 -47.1(6)
C86 C81 C82 C83 5.7(11)
P4 C81 C82 C83 176.9(6)
C81 C82 C83 C84 -1.5(14)
C82 C83 C84 C85 -3.6(15)
C83 C84 C85 C86 4.0(15)
C84 C85 C86 C81 0.4(13)
C82 C81 C86 C85 -5.2(10)
P4 C81 C86 C85 -176.3(6)
C3S O1S C2S C1S 175(2)
C2S O1S C3S C4S -170(2)
